data_9004368
loop_
_publ_author_name
'MacDonald, D. J.'
'Hawthorne, F. C.'

_publ_section_title
;
 The crystal chemistry of Si=Al substitution in tourmaline
 Sample: T78
;
_journal_name_full 'The Canadian Mineralogist'
_journal_page_first 849
_journal_page_last 858
_journal_volume 33
_journal_year 1995
_chemical_compound_source 'East Africa'
_chemical_formula_sum
;Al6.084 B3 Ca0.774 Cr0.021 F0.808 H3.192 Li0.078 Mg3.141 Na0.202 O30.192
 Si5.514 Ti0.036 V0.126
;
_chemical_name_mineral Uvite
_space_group_IT_number 160
_symmetry_space_group_name_Hall 'R 3 -2"'
_symmetry_space_group_name_H-M 'R 3 m :H'
_cell_angle_alpha 90
_cell_angle_beta 90
_cell_angle_gamma 120
_cell_formula_units_Z 3
_cell_length_a 15.955
_cell_length_b 15.955
_cell_length_c 7.170
_cell_volume 1580.678
_database_code_amcsd 0005442
_exptl_crystal_density_diffrn 3.072
_cod_original_sg_symbol_H-M 'R 3 m'
_cod_original_formula_sum
;Ca.774 Na.202 Mg3.141 Ti.036 V.126 Li.078 Cr.021 Al6.084 Si5.514 B3 F.808
 O30.192 H3.192
;
_cod_database_code 9004368

loop_
_space_group_symop_operation_xyz
x,y,z
2/3+x,1/3+y,1/3+z
1/3+x,2/3+y,2/3+z
x,x-y,z
2/3+x,1/3+x-y,1/3+z
1/3+x,2/3+x-y,2/3+z
-y,-x,z
2/3-y,1/3-x,1/3+z
1/3-y,2/3-x,2/3+z
-x+y,y,z
2/3-x+y,1/3+y,1/3+z
1/3-x+y,2/3+y,2/3+z
-y,x-y,z
2/3-y,1/3+x-y,1/3+z
1/3-y,2/3+x-y,2/3+z
-x+y,-x,z
2/3-x+y,1/3-x,1/3+z
1/3-x+y,2/3-x,2/3+z

loop_
_atom_site_label
_atom_site_fract_x
_atom_site_fract_y
_atom_site_fract_z
_atom_site_occupancy
_atom_site_U_iso_or_equiv
_atom_site_type_symbol
_atom_site_attached_hydrogens
CaX 0.00000 0.00000 0.84080 0.77400 0.01340 Ca 0
NaX 0.00000 0.00000 0.84080 0.20200 0.01340 Na 0
MgY 0.06326 0.93674 0.43720 0.91300 0.00520 Mg 0
TiY 0.06326 0.93674 0.43720 0.01200 0.00520 Ti 0
VY 0.06326 0.93674 0.43720 0.04200 0.00520 V 0
LiY 0.06326 0.93674 0.43720 0.02600 0.00520 Li 0
CrY 0.06326 0.93674 0.43720 0.00700 0.00520 Cr 0
AlZ 0.26156 0.29796 0.45280 0.93300 0.00500 Al 0
MgZ 0.26156 0.29796 0.45280 0.06700 0.00500 Mg 0
Si 0.19042 0.19220 0.06590 0.91900 0.00530 Si 0
Al 0.19042 0.19220 0.06590 0.08100 0.00530 Al 0
B 0.89019 0.10981 0.61430 1.00000 0.00740 B 0
F1 0.00000 0.00000 0.29100 0.80800 0.00840 F 0
O-H1 0.00000 0.00000 0.29100 0.19200 0.00840 O 1
O2 0.93950 0.06050 0.59180 1.00000 0.00930 O 0
O-H3 0.13403 0.86597 0.55590 1.00000 0.00840 O 1
O4 0.90773 0.09227 -0.00630 1.00000 0.01180 O 0
O5 0.09099 0.90901 -0.02780 1.00000 0.01120 O 0
O6 0.18706 0.19627 0.28940 1.00000 0.00840 O 0
O7 0.28528 0.28572 -0.01550 1.00000 0.00870 O 0
O8 0.27036 0.20939 0.62380 1.00000 0.00810 O 0

loop_
_cod_changelog_entry_id
_cod_changelog_entry_author
_cod_changelog_entry_date
_cod_changelog_entry_text
1
;cod-tools version 3.8.0
Id: cif_guess_AMCSD_atom_types 9581 2023-05-17 12:35:41Z saulius
;
2023-05-18T11:38:08+03:00
;Derived atom types and hydrogen counts
from atom names that follow the AMCSD naming convention
(Wat == water, O-H == hydroxyl).
;

loop_
_cod_related_entry_id
_cod_related_entry_database
_cod_related_entry_code
1 AMCSD 0005442
